data_4106442
loop_
_publ_author_name
'Lei Zhang'
'Wolfgang Schmitt'

_publ_section_title
;
 From Platonic Templates to Archimedean Solids: Successive Construction of
 Nanoscopic {V16As8}, {V16As10}, {V20As8}, and {V24As8} Polyoxovanadate
 Cages
;
_journal_name_full 'Journal of the American Chemical Society'
_journal_page_first 11240
_journal_page_last 11248
_journal_paper_doi 10.1021/ja2024004
_journal_volume 133
_journal_year 2011
_chemical_formula_sum 'C48 H40 As8 Cl4 O73 V20'
_chemical_formula_weight 3544.76
_chemical_name_systematic
; 
 ? 
;
_space_group_IT_number 71
_symmetry_space_group_name_Hall '-I 2 2'
_symmetry_space_group_name_H-M 'I m m m'
_atom_sites_solution_hydrogens geom
_atom_sites_solution_primary direct
_atom_sites_solution_secondary difmap
_audit_creation_method SHELXL-97
_cell_angle_alpha 90.00
_cell_angle_beta 90.00
_cell_angle_gamma 90.00
_cell_formula_units_Z 2
_cell_length_a 17.300(3)
_cell_length_b 16.251(3)
_cell_length_c 23.716(10)
_cell_measurement_temperature 150
_cell_volume 6668(3)
_computing_structure_refinement 'SHELXL-97 (Sheldrick, 1997)'
_computing_structure_solution 'SHELXS-97 (Sheldrick, 1990)'
_diffrn_ambient_temperature 150
_diffrn_measured_fraction_theta_full 0.997
_diffrn_measured_fraction_theta_max 0.997
_diffrn_radiation_monochromator graphite
_diffrn_radiation_source 'fine-focus sealed tube'
_diffrn_radiation_type MoK\a
_diffrn_radiation_wavelength 0.71073
_diffrn_reflns_av_R_equivalents 0.0338
_diffrn_reflns_av_sigmaI/netI 0.0235
_diffrn_reflns_limit_h_max 23
_diffrn_reflns_limit_h_min -14
_diffrn_reflns_limit_k_max 21
_diffrn_reflns_limit_k_min -19
_diffrn_reflns_limit_l_max 31
_diffrn_reflns_limit_l_min -31
_diffrn_reflns_number 24181
_diffrn_reflns_theta_full 28.33
_diffrn_reflns_theta_max 28.33
_diffrn_reflns_theta_min 1.52
_exptl_absorpt_coefficient_mu 3.462
_exptl_absorpt_correction_T_max 0.785
_exptl_absorpt_correction_T_min 0.695
_exptl_absorpt_correction_type multi-scan
_exptl_crystal_colour green
_exptl_crystal_density_diffrn 1.766
_exptl_crystal_description block
_exptl_crystal_F_000 3407
_exptl_crystal_size_max 0.12
_exptl_crystal_size_mid 0.09
_exptl_crystal_size_min 0.07
_platon_squeeze_details
;
;
_refine_diff_density_max 3.634
_refine_diff_density_min -4.412
_refine_diff_density_rms 0.291
_refine_ls_extinction_method none
_refine_ls_goodness_of_fit_ref 1.081
_refine_ls_hydrogen_treatment constr
_refine_ls_matrix_type full
_refine_ls_number_parameters 201
_refine_ls_number_reflns 4531
_refine_ls_number_restraints 1
_refine_ls_restrained_S_all 1.111
_refine_ls_R_factor_all 0.0773
_refine_ls_R_factor_gt 0.0731
_refine_ls_shift/su_max 0.003
_refine_ls_shift/su_mean 0.000
_refine_ls_structure_factor_coef Fsqd
_refine_ls_weighting_details 'calc w=1/[\s^2^(Fo^2^)+(0.1964P)^2^+36.2678P] where P=(Fo^2^+2Fc^2^)/3'
_refine_ls_weighting_scheme calc
_refine_ls_wR_factor_gt 0.2495
_refine_ls_wR_factor_ref 0.2570
_reflns_number_gt 4033
_reflns_number_total 4531
_reflns_threshold_expression >2sigma(I)
_cod_data_source_file ja2024004_si_004.cif
_cod_data_source_block a
_cod_database_code 4106442

loop_
_symmetry_equiv_pos_as_xyz
'x, y, z'
'-x, -y, z'
'x, -y, -z'
'-x, y, -z'
'x+1/2, y+1/2, z+1/2'
'-x+1/2, -y+1/2, z+1/2'
'x+1/2, -y+1/2, -z+1/2'
'-x+1/2, y+1/2, -z+1/2'
'-x, -y, -z'
'x, y, -z'
'-x, y, z'
'x, -y, z'
'-x+1/2, -y+1/2, -z+1/2'
'x+1/2, y+1/2, -z+1/2'
'-x+1/2, y+1/2, z+1/2'
'x+1/2, -y+1/2, z+1/2'

loop_
_atom_site_label
_atom_site_type_symbol
_atom_site_fract_x
_atom_site_fract_y
_atom_site_fract_z
_atom_site_U_iso_or_equiv
_atom_site_adp_type
_atom_site_occupancy
_atom_site_symmetry_multiplicity
_atom_site_calc_flag
_atom_site_refinement_flags
V1 V 0.36207(8) 0.22797(7) 0.0000 0.0245(3) Uani 1 2 d S
V2 V 0.5000 0.24865(7) 0.09989(5) 0.0249(3) Uani 1 2 d S
V3 V 0.21774(7) 0.5000 0.10742(6) 0.0282(3) Uani 1 2 d S
V4 V 0.22180(7) 0.36130(8) 0.0000 0.0286(3) Uani 1 2 d S
V5 V 0.5000 0.41560(18) 0.17048(12) 0.0750(7) Uani 1 2 d SD
As1 As 0.33054(3) 0.33114(3) 0.11876(2) 0.0228(2) Uani 1 1 d .
Cl1 Cl 0.5000 0.35029(16) 0.0000 0.0307(5) Uani 1 4 d S
Cl2 Cl 0.31827(16) 0.5000 0.0000 0.0402(7) Uani 1 4 d S
O1 O 0.3084(2) 0.3145(2) 0.04952(15) 0.0252(7) Uani 1 1 d .
O2W O 0.5000 0.0000 0.1414(7) 0.100(6) Uani 1 4 d S
O2 O 0.4270(2) 0.3392(2) 0.12633(16) 0.0265(8) Uani 1 1 d .
O3W O 0.3724(12) 0.0000 0.0915(9) 0.072(6) Uani 0.50 2 d SP
O3 O 0.2939(2) 0.4213(2) 0.13919(16) 0.0283(8) Uani 1 1 d .
O4W O 0.5000 0.5000 0.2573(11) 0.132(8) Uiso 1 4 d S
O4 O 0.1521(4) 0.5000 0.1551(3) 0.0390(14) Uani 1 2 d S
O5W O 0.5000 0.0000 0.2466(14) 0.080(8) Uiso 0.50 4 d SP
O5 O 0.1834(2) 0.4166(3) 0.05963(17) 0.0316(8) Uani 1 1 d .
O6 O 0.1659(4) 0.2824(4) 0.0000 0.0414(15) Uani 1 2 d S
O7 O 0.2984(4) 0.1564(4) 0.0000 0.0341(13) Uani 1 2 d S
O8 O 0.4208(2) 0.2032(2) 0.05921(15) 0.0269(8) Uani 1 1 d .
O9 O 0.5000 0.1932(4) 0.1549(2) 0.0328(12) Uani 1 2 d S
O1W O 0.5000 0.5000 0.0908(5) 0.061(3) Uani 1 4 d S
O10 O 0.5000 0.3695(7) 0.2309(5) 0.089(3) Uani 1 2 d SD
O11 O 0.5804(4) 0.5000 0.1934(3) 0.0447(15) Uani 1 2 d S
C1 C 0.2920(5) 0.2402(4) 0.1598(3) 0.0434(17) Uani 1 1 d .
C2 C 0.3305(5) 0.2143(5) 0.2078(3) 0.054(2) Uani 1 1 d .
H2A H 0.3758 0.2396 0.2200 0.065 Uiso 1 1 calc R
C3 C 0.2975(9) 0.1474(6) 0.2375(5) 0.094(5) Uani 1 1 d .
H3A H 0.3220 0.1281 0.2698 0.113 Uiso 1 1 calc R
C4 C 0.2314(11) 0.1107(5) 0.2205(5) 0.118(7) Uani 1 1 d .
H4B H 0.2090 0.0689 0.2417 0.141 Uiso 1 1 calc R
C5 C 0.1996(10) 0.1357(7) 0.1731(5) 0.116(6) Uani 1 1 d .
H5A H 0.1567 0.1068 0.1601 0.139 Uiso 1 1 calc R
C6 C 0.2255(7) 0.2029(6) 0.1402(4) 0.077(4) Uani 1 1 d .
H6B H 0.1998 0.2205 0.1079 0.093 Uiso 1 1 calc R

loop_
_atom_site_aniso_label
_atom_site_aniso_U_11
_atom_site_aniso_U_22
_atom_site_aniso_U_33
_atom_site_aniso_U_23
_atom_site_aniso_U_13
_atom_site_aniso_U_12
V1 0.0362(7) 0.0160(6) 0.0214(6) 0.000 0.000 -0.0077(4)
V2 0.0357(7) 0.0164(6) 0.0227(6) 0.0053(4) 0.000 0.000
V3 0.0216(6) 0.0344(7) 0.0284(6) 0.000 0.0076(4) 0.000
V4 0.0233(6) 0.0292(7) 0.0331(7) 0.000 0.000 -0.0097(5)
V5 0.0901(18) 0.0717(16) 0.0630(14) -0.0049(12) 0.000 0.000
As1 0.0320(4) 0.0181(3) 0.0183(3) 0.00129(16) 0.00400(17) -0.00488(17)
Cl1 0.0470(14) 0.0198(10) 0.0253(11) 0.000 0.000 0.000
Cl2 0.0256(11) 0.0262(13) 0.069(2) 0.000 0.000 0.000
O1 0.0299(17) 0.0256(16) 0.0203(16) -0.0013(13) 0.0032(14) -0.0062(14)
O2W 0.063(9) 0.17(2) 0.067(9) 0.000 0.000 0.000
O2 0.035(2) 0.0233(17) 0.0215(17) -0.0040(13) -0.0031(14) 0.0015(14)
O3W 0.086(13) 0.063(11) 0.068(11) 0.000 -0.046(10) 0.000
O3 0.038(2) 0.0236(16) 0.0228(17) -0.0009(14) 0.0030(14) 0.0027(15)
O4 0.029(3) 0.051(4) 0.036(3) 0.000 0.013(2) 0.000
O5 0.0231(16) 0.041(2) 0.031(2) 0.0007(17) 0.0048(14) -0.0047(15)
O6 0.038(3) 0.038(3) 0.048(4) 0.000 0.000 -0.021(3)
O7 0.041(3) 0.025(2) 0.036(3) 0.000 0.000 -0.014(2)
O8 0.040(2) 0.0165(15) 0.0241(17) 0.0011(13) -0.0016(15) -0.0054(14)
O9 0.043(3) 0.032(3) 0.023(3) 0.008(2) 0.000 0.000
O1W 0.078(8) 0.063(7) 0.042(6) 0.000 0.000 0.000
O10 0.078(7) 0.072(7) 0.117(10) 0.008(7) 0.000 0.000
O11 0.042(3) 0.037(3) 0.055(4) 0.000 0.010(3) 0.000
C1 0.080(5) 0.021(2) 0.030(3) 0.002(2) 0.029(3) -0.008(3)
C2 0.076(5) 0.048(4) 0.038(4) 0.022(3) 0.034(3) 0.027(4)
C3 0.159(11) 0.049(5) 0.074(7) 0.039(5) 0.085(8) 0.054(7)
C4 0.243(18) 0.031(4) 0.079(7) -0.006(4) 0.113(10) -0.031(7)
C5 0.209(16) 0.071(7) 0.067(6) -0.025(5) 0.066(8) -0.098(9)
C6 0.128(9) 0.069(5) 0.035(4) -0.009(4) 0.025(5) -0.066(6)

loop_
_atom_type_symbol
_atom_type_description
_atom_type_scat_dispersion_real
_atom_type_scat_dispersion_imag
_atom_type_scat_source
C C 0.0033 0.0016 'International Tables Vol C Tables 4.2.6.8 and 6.1.1.4'
H H 0.0000 0.0000 'International Tables Vol C Tables 4.2.6.8 and 6.1.1.4'
As As 0.0499 2.0058 'International Tables Vol C Tables 4.2.6.8 and 6.1.1.4'
Cl Cl 0.1484 0.1585 'International Tables Vol C Tables 4.2.6.8 and 6.1.1.4'
N N 0.0061 0.0033 'International Tables Vol C Tables 4.2.6.8 and 6.1.1.4'
O O 0.0106 0.0060 'International Tables Vol C Tables 4.2.6.8 and 6.1.1.4'
V V 0.3005 0.5294 'International Tables Vol C Tables 4.2.6.8 and 6.1.1.4'

loop_
_geom_angle_atom_site_label_1
_geom_angle_atom_site_label_2
_geom_angle_atom_site_label_3
_geom_angle
_geom_angle_site_symmetry_1
_geom_angle_site_symmetry_3
O7 V1 O8 103.20(19) . .
O7 V1 O8 103.20(19) . 10
O8 V1 O8 104.2(3) . 10
O7 V1 O1 100.7(2) . .
O8 V1 O1 87.81(16) . .
O8 V1 O1 149.81(16) 10 .
O7 V1 O1 100.7(2) . 10
O8 V1 O1 149.81(16) . 10
O8 V1 O1 87.81(16) 10 10
O1 V1 O1 69.8(2) . 10
O9 V2 O8 101.79(19) . .
O9 V2 O8 101.79(19) . 11_655
O8 V2 O8 96.9(2) . 11_655
O9 V2 O2 99.0(2) . .
O8 V2 O2 89.42(16) . .
O8 V2 O2 156.47(17) 11_655 .
O9 V2 O2 99.0(2) . 11_655
O8 V2 O2 156.47(17) . 11_655
O8 V2 O2 89.42(16) 11_655 11_655
O2 V2 O2 76.5(2) . 11_655
O4 V3 O5 101.7(2) . .
O4 V3 O5 101.7(2) . 12_565
O5 V3 O5 93.2(3) . 12_565
O4 V3 O3 101.7(2) . .
O5 V3 O3 88.52(17) . .
O5 V3 O3 155.65(18) 12_565 .
O4 V3 O3 101.7(2) . 12_565
O5 V3 O3 155.65(18) . 12_565
O5 V3 O3 88.52(17) 12_565 12_565
O3 V3 O3 80.2(2) . 12_565
O6 V4 O5 100.2(2) . 10
O6 V4 O5 100.2(2) . .
O5 V4 O5 103.3(3) 10 .
O6 V4 O1 98.2(2) . .
O5 V4 O1 154.70(17) 10 .
O5 V4 O1 90.30(17) . .
O6 V4 O1 98.2(2) . 10
O5 V4 O1 90.30(17) 10 10
O5 V4 O1 154.70(17) . 10
O1 V4 O1 69.9(2) . 10
O6 V4 Cl2 179.5(3) . .
O5 V4 Cl2 79.54(13) 10 .
O5 V4 Cl2 79.54(13) . .
O1 V4 Cl2 82.16(11) . .
O1 V4 Cl2 82.16(11) 10 .
O10 V5 O11 94.3(4) . 2_665
O10 V5 O11 94.3(4) . .
O11 V5 O11 86.6(3) 2_665 .
O10 V5 O2 99.9(4) . .
O11 V5 O2 97.1(2) 2_665 .
O11 V5 O2 165.0(3) . .
O10 V5 O2 99.9(4) . 11_655
O11 V5 O2 165.0(3) 2_665 11_655
O11 V5 O2 97.1(2) . 11_655
O2 V5 O2 75.7(2) . 11_655
O10 V5 O1W 171.7(5) . .
O11 V5 O1W 79.6(3) 2_665 .
O11 V5 O1W 79.6(3) . .
O2 V5 O1W 86.70(19) . .
O2 V5 O1W 86.70(19) 11_655 .
O10 V5 O4W 61.3(6) . .
O11 V5 O4W 53.2(3) 2_665 .
O11 V5 O4W 53.2(3) . .
O2 V5 O4W 139.32(18) . .
O2 V5 O4W 139.32(18) 11_655 .
O1W V5 O4W 110.4(4) . .
O10 V5 V5 117.6(5) . 2_665
O11 V5 V5 47.44(15) 2_665 2_665
O11 V5 V5 47.44(15) . 2_665
O2 V5 V5 127.12(13) . 2_665
O2 V5 V5 127.12(13) 11_655 2_665
O1W V5 V5 54.04(18) . 2_665
O4W V5 V5 56.3(3) . 2_665
O3 As1 O2 106.1(2) . .
O3 As1 O1 109.46(19) . .
O2 As1 O1 109.72(18) . .
O3 As1 C1 113.8(2) . .
O2 As1 C1 110.8(3) . .
O1 As1 C1 107.0(3) . .
V4 Cl2 V4 106.96(11) . 3_565
As1 O1 V4 131.0(2) . .
As1 O1 V1 123.8(2) . .
V4 O1 V1 104.89(16) . .
As1 O2 V2 121.7(2) . .
As1 O2 V5 135.2(2) . .
V2 O2 V5 102.26(19) . .
As1 O3 V3 135.1(2) . .
V5 O4W V5 67.4(7) . 2_665
V4 O5 V3 136.2(2) . .
V1 O8 V2 138.7(2) . .
V5 O1W V5 71.9(4) 2_665 .
V5 O11 V5 85.1(3) 2_665 .
C6 C1 C2 122.9(7) . .
C6 C1 As1 117.6(6) . .
C2 C1 As1 119.5(6) . .
C1 C2 C3 116.7(11) . .
C1 C2 H2A 121.7 . .
C3 C2 H2A 121.7 . .
C4 C3 C2 122.1(12) . .
C4 C3 H3A 119.0 . .
C2 C3 H3A 119.0 . .
C5 C4 C3 118.2(8) . .
C5 C4 H4B 120.9 . .
C3 C4 H4B 120.9 . .
C4 C5 C6 125.2(12) . .
C4 C5 H5A 117.4 . .
C6 C5 H5A 117.4 . .
C1 C6 C5 114.7(11) . .
C1 C6 H6B 122.7 . .
C5 C6 H6B 122.7 . .

loop_
_geom_bond_atom_site_label_1
_geom_bond_atom_site_label_2
_geom_bond_distance
_geom_bond_site_symmetry_2
V1 O7 1.603(6) .
V1 O8 1.779(4) .
V1 O8 1.779(4) 10
V1 O1 2.054(4) .
V1 O1 2.054(4) 10
V2 O9 1.586(6) .
V2 O8 1.831(4) .
V2 O8 1.831(4) 11_655
V2 O2 2.038(4) .
V2 O2 2.038(4) 11_655
V3 O4 1.602(6) .
V3 O5 1.864(4) .
V3 O5 1.864(4) 12_565
V3 O3 1.985(4) .
V3 O3 1.985(4) 12_565
V4 O6 1.606(6) .
V4 O5 1.803(4) 10
V4 O5 1.803(4) .
V4 O1 2.050(4) .
V4 O1 2.050(4) 10
V4 Cl2 2.805(2) .
V5 O10 1.617(11) .
V5 O11 2.028(6) 2_665
V5 O11 2.028(6) .
V5 O2 2.057(4) .
V5 O2 2.057(4) 11_655
V5 O1W 2.336(10) .
V5 O4W 2.47(2) .
V5 V5 2.743(6) 2_665
As1 O3 1.668(4) .
As1 O2 1.684(4) .
As1 O1 1.708(4) .
As1 C1 1.890(5) .
Cl2 V4 2.805(2) 3_565
O4W V5 2.47(2) 2_665
O1W V5 2.336(10) 2_665
O11 V5 2.028(6) 2_665
C1 C6 1.382(13) .
C1 C2 1.385(11) .
C2 C3 1.416(12) .
C2 H2A 0.9300 .
C3 C4 1.35(2) .
C3 H3A 0.9300 .
C4 C5 1.32(2) .
C4 H4B 0.9300 .
C5 C6 1.415(12) .
C5 H5A 0.9300 .
C6 H6B 0.9300 .

loop_
_platon_squeeze_void_nr
_platon_squeeze_void_average_x
_platon_squeeze_void_average_y
_platon_squeeze_void_average_z
_platon_squeeze_void_volume
_platon_squeeze_void_count_electrons
_platon_squeeze_void_content
1 0.000 -0.007 0.000 858 97 ' '
2 0.500 -0.030 0.500 858 97 ' '
3 0.500 0.000 0.000 37 5 ' '
4 0.000 0.500 0.500 37 5 ' '
